data_1517448
loop_
_publ_author_name
'Usui, Kazuteru'
'Tanoue, Kensuke'
'Yamamoto, Kosuke'
'Shimizu, Takashi'
'Suemune, Hiroshi'

_publ_section_title
;
 Synthesis of Substituted Azulenes via Pt(II)-Catalyzed Ring-Expanding
 Cycloisomerization.
;
_journal_issue 17
_journal_name_full 'Organic letters'
_journal_page_first 4662
_journal_paper_doi 10.1021/ol502270q
_journal_volume 16
_journal_year 2014
_chemical_formula_moiety 'C16 H18 O'
_chemical_formula_sum 'C16 H18 O'
_chemical_formula_weight 226.32
_space_group_IT_number 14
_symmetry_cell_setting monoclinic
_symmetry_Int_Tables_number 14
_symmetry_space_group_name_Hall '-P 2ybc'
_symmetry_space_group_name_H-M 'P 1 21/c 1'
_atom_sites_solution_hydrogens geom
_atom_sites_solution_primary direct
_atom_sites_solution_secondary difmap
_cell_angle_alpha 90.0000
_cell_angle_beta 90.674(2)
_cell_angle_gamma 90.0000
_cell_formula_units_Z 4
_cell_length_a 5.4204(7)
_cell_length_b 12.4685(15)
_cell_length_c 17.572(2)
_cell_measurement_temperature 90
_cell_volume 1187.5(2)
_computing_cell_refinement Unknown
_computing_data_collection Unknown
_computing_data_reduction Unknown
_computing_molecular_graphics 'CrystalStructure 4.0'
_computing_publication_material 'CrystalStructure 4.0 (Rigaku, 2010)'
_computing_structure_refinement 'SHELXL97 (Sheldrick, 2008)'
_computing_structure_solution 'SIR92 (Altomare, et al., 1994)'
_diffrn_ambient_temperature 90
_diffrn_measured_fraction_theta_full 0.993
_diffrn_measured_fraction_theta_max 0.993
_diffrn_measurement_device_type 'Unknown CCD'
_diffrn_measurement_method \w
_diffrn_radiation_type 'Mo K\a'
_diffrn_radiation_wavelength 0.71069
_diffrn_reflns_av_R_equivalents 0.0227
_diffrn_reflns_limit_h_max 4
_diffrn_reflns_limit_h_min -6
_diffrn_reflns_limit_k_max 15
_diffrn_reflns_limit_k_min -15
_diffrn_reflns_limit_l_max 22
_diffrn_reflns_limit_l_min -22
_diffrn_reflns_number 6325
_diffrn_reflns_theta_full 27.00
_diffrn_reflns_theta_max 27.00
_diffrn_standards_number 0
_exptl_absorpt_coefficient_mu 0.077
_exptl_absorpt_correction_type none
_exptl_crystal_colour blue
_exptl_crystal_density_diffrn 1.266
_exptl_crystal_density_method 'not measured'
_exptl_crystal_description block
_exptl_crystal_F_000 488.00
_exptl_crystal_size_max 0.500
_exptl_crystal_size_mid 0.500
_exptl_crystal_size_min 0.300
_refine_diff_density_max 0.350
_refine_diff_density_min -0.200
_refine_ls_extinction_method none
_refine_ls_goodness_of_fit_ref 0.990
_refine_ls_hydrogen_treatment refxyz
_refine_ls_number_parameters 226
_refine_ls_number_reflns 2565
_refine_ls_number_restraints 0
_refine_ls_R_factor_gt 0.0371
_refine_ls_shift/su_max 0.000
_refine_ls_structure_factor_coef Fsqd
_refine_ls_weighting_details 'w = 1/[\s^2^(Fo^2^)+(0.0643P)^2^+0.3822P] where P=(Fo^2^+2Fc^2^)/3'
_refine_ls_weighting_scheme calc
_refine_ls_wR_factor_ref 0.1058
_reflns_number_gt 2257
_reflns_number_total 2565
_reflns_threshold_expression F^2^>2.0\s(F^2^)
_cod_data_source_file ol502270q_si_002.cif
_cod_data_source_block 140729yamamoto_0m1
_cod_depositor_comments 'Adding full bibliography for 1517448.cif.'
_cod_original_cell_volume 1187.5(3)
_cod_database_code 1517448

loop_
_symmetry_equiv_pos_site_id
_symmetry_equiv_pos_as_xyz
1 +X,+Y,+Z
2 -X,1/2+Y,1/2-Z
3 -X,-Y,-Z
4 +X,1/2-Y,1/2+Z

loop_
_atom_site_label
_atom_site_type_symbol
_atom_site_fract_x
_atom_site_fract_y
_atom_site_fract_z
_atom_site_U_iso_or_equiv
_atom_site_adp_type
_atom_site_occupancy
_atom_site_symmetry_multiplicity
_atom_site_calc_flag
O1 O 0.46941(15) 0.67320(6) 0.23826(4) 0.0192(2) Uani 1.0 4 d
C1 C 0.2155(3) 0.86821(9) -0.01394(7) 0.0204(3) Uani 1.0 4 d
H1A H 0.352(3) 0.8220(11) -0.0351(8) 0.022(4) Uiso 1.0 4 d
H1B H 0.189(3) 0.9295(12) -0.0497(8) 0.023(4) Uiso 1.0 4 d
C2 C -0.0182(3) 0.79950(10) -0.01062(7) 0.0207(3) Uani 1.0 4 d
H2A H -0.163(3) 0.8484(12) -0.0004(9) 0.028(4) Uiso 1.0 4 d
H2B H -0.052(3) 0.7643(12) -0.0602(9) 0.026(4) Uiso 1.0 4 d
C3 C 0.0043(2) 0.71622(9) 0.05088(6) 0.0165(3) Uani 1.0 4 d
C4 C -0.1356(2) 0.62260(9) 0.05706(6) 0.0181(3) Uani 1.0 4 d
H4 H -0.265(3) 0.6012(11) 0.0206(9) 0.025(4) Uiso 1.0 4 d
C5 C -0.0540(2) 0.56383(9) 0.12049(6) 0.0159(3) Uani 1.0 4 d
C6 C -0.1543(2) 0.46447(9) 0.14181(6) 0.0171(3) Uani 1.0 4 d
C7 C -0.0760(2) 0.40094(9) 0.20287(7) 0.0192(3) Uani 1.0 4 d
H7 H -0.167(3) 0.3330(12) 0.2107(9) 0.025(4) Uiso 1.0 4 d
C8 C 0.1117(3) 0.42008(9) 0.25618(6) 0.0192(3) Uani 1.0 4 d
H8 H 0.134(3) 0.3635(11) 0.2957(9) 0.021(4) Uiso 1.0 4 d
C9 C 0.6471(3) 0.65135(9) 0.29713(7) 0.0195(3) Uani 1.0 4 d
H9A H 0.568(3) 0.6465(11) 0.3476(9) 0.022(4) Uiso 1.0 4 d
H9B H 0.757(3) 0.7142(13) 0.2974(9) 0.030(4) Uiso 1.0 4 d
H9C H 0.741(3) 0.5849(12) 0.2858(9) 0.025(4) Uiso 1.0 4 d
C10 C 0.2943(2) 0.59873(8) 0.21988(6) 0.0158(3) Uani 1.0 4 d
C11 C 0.15197(19) 0.62758(8) 0.15564(6) 0.0149(3) Uani 1.0 4 d
C12 C 0.2889(3) 0.90604(9) 0.06573(7) 0.0197(3) Uani 1.0 4 d
H12A H 0.146(3) 0.9444(12) 0.0881(9) 0.027(4) Uiso 1.0 4 d
H12B H 0.426(3) 0.9562(13) 0.0624(9) 0.028(4) Uiso 1.0 4 d
C13 C 0.3622(2) 0.81219(9) 0.11781(6) 0.0168(3) Uani 1.0 4 d
H13A H 0.531(3) 0.7846(11) 0.1041(8) 0.020(4) Uiso 1.0 4 d
H13B H 0.378(3) 0.8372(11) 0.1722(8) 0.018(4) Uiso 1.0 4 d
C14 C 0.1795(2) 0.72121(8) 0.11085(6) 0.0154(3) Uani 1.0 4 d
C15 C -0.3665(3) 0.42147(9) 0.09408(7) 0.0208(3) Uani 1.0 4 d
H15A H -0.431(3) 0.3537(13) 0.1162(10) 0.034(4) Uiso 1.0 4 d
H15B H -0.314(3) 0.4078(12) 0.0411(9) 0.028(4) Uiso 1.0 4 d
H15C H -0.506(3) 0.4738(13) 0.0905(9) 0.033(4) Uiso 1.0 4 d
C16 C 0.2740(2) 0.50577(9) 0.26438(6) 0.0178(3) Uani 1.0 4 d
H16 H 0.388(3) 0.4996(11) 0.3075(8) 0.019(4) Uiso 1.0 4 d

loop_
_atom_site_aniso_label
_atom_site_aniso_U_11
_atom_site_aniso_U_22
_atom_site_aniso_U_33
_atom_site_aniso_U_12
_atom_site_aniso_U_13
_atom_site_aniso_U_23
O1 0.0205(5) 0.0158(4) 0.0210(4) -0.0025(3) -0.0068(3) 0.0028(3)
C1 0.0232(6) 0.0200(6) 0.0181(6) -0.0010(5) 0.0004(5) 0.0048(5)
C2 0.0210(6) 0.0210(6) 0.0199(6) -0.0001(5) -0.0037(5) 0.0038(5)
C3 0.0164(6) 0.0166(5) 0.0164(5) 0.0020(4) 0.0006(4) -0.0004(4)
C4 0.0168(6) 0.0192(6) 0.0182(6) -0.0004(5) -0.0012(5) -0.0016(5)
C5 0.0151(5) 0.0153(5) 0.0173(5) 0.0009(4) 0.0009(4) -0.0031(4)
C6 0.0171(6) 0.0155(5) 0.0188(6) -0.0004(4) 0.0031(4) -0.0044(4)
C7 0.0210(6) 0.0137(5) 0.0230(6) -0.0016(5) 0.0038(5) -0.0011(5)
C8 0.0232(6) 0.0142(6) 0.0202(6) 0.0019(5) 0.0023(5) 0.0024(5)
C9 0.0196(6) 0.0210(6) 0.0177(6) -0.0016(5) -0.0056(5) 0.0016(5)
C10 0.0154(5) 0.0145(5) 0.0175(5) 0.0010(4) 0.0010(4) -0.0027(4)
C11 0.0155(5) 0.0131(5) 0.0162(5) 0.0014(4) 0.0016(4) -0.0020(4)
C12 0.0228(6) 0.0152(6) 0.0210(6) -0.0012(5) 0.0000(5) 0.0027(5)
C13 0.0181(6) 0.0147(5) 0.0175(6) -0.0010(4) -0.0002(4) 0.0015(4)
C14 0.0161(5) 0.0144(5) 0.0157(5) 0.0019(4) 0.0015(4) -0.0008(4)
C15 0.0206(6) 0.0180(6) 0.0238(6) -0.0041(5) 0.0002(5) -0.0035(5)
C16 0.0191(6) 0.0164(6) 0.0180(6) 0.0026(5) -0.0010(5) 0.0004(5)

loop_
_atom_type_symbol
_atom_type_description
_atom_type_scat_dispersion_real
_atom_type_scat_dispersion_imag
_atom_type_scat_source
C C 0.0033 0.0016
;
International Tables for Crystallography
(1992, Vol. C, Tables 4.2.6.8 and 6.1.1.4)
;
H H 0.0000 0.0000
;
International Tables for Crystallography
(1992, Vol. C, Table 6.1.1.4)
;
O O 0.0106 0.0060
;
International Tables for Crystallography
(1992, Vol. C, Tables 4.2.6.8 and 6.1.1.4)
;

loop_
_geom_angle_atom_site_label_1
_geom_angle_atom_site_label_2
_geom_angle_atom_site_label_3
_geom_angle
_geom_angle_publ_flag
C9 O1 C10 120.14(9) yes
C2 C1 C12 110.18(10) yes
C1 C2 C3 110.71(10) yes
C2 C3 C4 126.42(10) yes
C2 C3 C14 123.70(10) yes
C4 C3 C14 109.87(10) yes
C3 C4 C5 109.42(10) yes
C4 C5 C6 123.63(10) yes
C4 C5 C11 106.09(10) yes
C6 C5 C11 130.28(10) yes
C5 C6 C7 126.17(10) yes
C5 C6 C15 117.27(10) yes
C7 C6 C15 116.56(10) yes
C6 C7 C8 129.18(11) yes
C7 C8 C16 131.03(11) yes
O1 C10 C11 112.93(9) yes
O1 C10 C16 119.28(10) yes
C11 C10 C16 127.79(10) yes
C5 C11 C10 126.46(10) yes
C5 C11 C14 106.92(9) yes
C10 C11 C14 126.60(10) yes
C1 C12 C13 111.98(10) yes
C12 C13 C14 111.09(9) yes
C3 C14 C11 107.70(10) yes
C3 C14 C13 121.89(10) yes
C11 C14 C13 130.35(10) yes
C8 C16 C10 129.08(11) yes
H1A C1 H1B 107.8(12) no
H1A C1 C2 107.7(8) no
H1A C1 C12 109.3(9) no
H1B C1 C2 109.7(8) no
H1B C1 C12 112.0(9) no
C1 C2 H2A 108.2(9) no
C1 C2 H2B 111.0(9) no
H2A C2 H2B 106.8(12) no
H2A C2 C3 110.2(9) no
H2B C2 C3 109.8(9) no
C3 C4 H4 124.1(9) no
H4 C4 C5 126.4(9) no
C6 C7 H7 116.4(9) no
H7 C7 C8 114.4(9) no
C7 C8 H8 115.4(8) no
H8 C8 C16 113.6(8) no
O1 C9 H9A 111.4(9) no
O1 C9 H9B 104.8(9) no
O1 C9 H9C 110.9(9) no
H9A C9 H9B 108.1(12) no
H9A C9 H9C 110.9(12) no
H9B C9 H9C 110.5(13) no
C1 C12 H12A 108.4(9) no
C1 C12 H12B 109.6(9) no
H12A C12 H12B 108.2(13) no
H12A C12 C13 109.2(9) no
H12B C12 C13 109.4(9) no
C12 C13 H13A 110.2(8) no
C12 C13 H13B 110.4(8) no
H13A C13 H13B 105.5(11) no
H13A C13 C14 108.7(8) no
H13B C13 C14 110.8(8) no
C6 C15 H15A 110.7(10) no
C6 C15 H15B 110.9(9) no
C6 C15 H15C 111.9(9) no
H15A C15 H15B 109.1(13) no
H15A C15 H15C 107.9(13) no
H15B C15 H15C 106.2(13) no
C8 C16 H16 114.5(8) no
C10 C16 H16 116.4(8) no

loop_
_geom_bond_atom_site_label_1
_geom_bond_atom_site_label_2
_geom_bond_distance
_geom_bond_publ_flag
O1 C9 1.4313(15) yes
O1 C10 1.3640(13) yes
C1 C2 1.5313(17) yes
C1 C12 1.5256(18) yes
C2 C3 1.5026(17) yes
C3 C4 1.3969(16) yes
C3 C14 1.4115(15) yes
C4 C5 1.4011(16) yes
C5 C6 1.4054(16) yes
C5 C11 1.4980(15) yes
C6 C7 1.3957(16) yes
C6 C15 1.5140(16) yes
C7 C8 1.3952(17) yes
C8 C16 1.3906(17) yes
C10 C11 1.4065(15) yes
C10 C16 1.4032(15) yes
C11 C14 1.4168(15) yes
C12 C13 1.5349(16) yes
C13 C14 1.5096(16) yes
C1 H1A 1.012(15) no
C1 H1B 0.999(15) no
C2 H2A 1.010(16) no
C2 H2B 0.991(15) no
C4 H4 0.981(15) no
C7 H7 0.990(15) no
C8 H8 0.995(15) no
C9 H9A 0.990(15) no
C9 H9B 0.985(16) no
C9 H9C 0.995(15) no
C12 H12A 0.995(15) no
C12 H12B 0.973(16) no
C13 H13A 1.012(14) no
C13 H13B 1.008(14) no
C15 H15A 0.996(16) no
C15 H15B 0.992(16) no
C15 H15C 1.002(16) no
C16 H16 0.975(14) no

loop_
_geom_contact_atom_site_label_1
_geom_contact_atom_site_label_2
_geom_contact_distance
_geom_contact_publ_flag
_geom_contact_site_symmetry_2
O1 C13 2.7914(14) no .
O1 C14 2.7852(14) no .
C1 C14 2.8664(16) no .
C2 C13 3.0430(17) no .
C3 C12 2.8355(17) no .
C4 C15 2.8807(17) no .
C5 C8 3.1071(16) no .
C5 C16 3.1581(16) no .
C6 C10 3.2430(16) no .
C6 C16 3.1900(16) no .
C7 C10 3.1913(16) no .
C7 C11 3.1976(16) no .
C8 C11 3.1419(16) no .
C9 C16 2.7727(17) no .
C10 C13 3.2329(16) no .
O1 C5 3.5973(14) no 1_655
C5 O1 3.5973(14) no 1_455
O1 H13A 2.761(14) no .
O1 H13B 2.400(13) no .
O1 H16 2.524(14) no .
C1 H13A 2.870(14) no .
C1 H13B 3.399(14) no .
H1A H2A 2.88(3) no .
H1A H2B 2.34(2) no .
H1A C3 2.765(15) no .
H1A H12A 2.88(2) no .
H1A H12B 2.42(2) no .
H1A C13 2.690(15) no .
H1A H13A 2.66(2) no .
H1A C14 3.015(15) no .
H1B H2A 2.33(2) no .
H1B H2B 2.44(2) no .
H1B C3 3.352(15) no .
H1B H12A 2.44(2) no .
H1B H12B 2.36(2) no .
H1B C13 3.409(15) no .
C2 H4 2.867(14) no .
C2 H12A 2.651(15) no .
C2 H12B 3.345(16) no .
C2 H13A 3.582(14) no .
H2A C4 2.993(15) no .
H2A H4 3.15(2) no .
H2A C12 2.791(16) no .
H2A H12A 2.57(3) no .
H2A C13 3.531(16) no .
H2A C14 3.113(15) no .
H2B C4 2.755(15) no .
H2B H4 2.74(2) no .
H2B C12 3.367(15) no .
H2B H12A 3.59(2) no .
H2B C14 3.287(15) no .
C3 H12A 3.017(15) no .
C3 H13A 3.114(14) no .
C3 H13B 3.288(14) no .
C4 H15B 2.860(15) no .
C4 H15C 2.803(16) no .
H4 C6 2.788(15) no .
H4 C11 3.274(15) no .
H4 C14 3.236(15) no .
H4 C15 2.647(14) no .
H4 H15B 2.45(2) no .
H4 H15C 2.40(3) no .
C5 H7 3.345(15) no .
C5 H15A 3.324(16) no .
C5 H15B 2.770(15) no .
C5 H15C 2.742(17) no .
C6 H8 3.352(15) no .
C7 H15A 2.511(16) no .
C7 H15B 3.110(16) no .
C7 H15C 3.171(16) no .
C7 H16 3.334(14) no .
H7 H8 2.23(2) no .
H7 C15 2.556(15) no .
H7 H15A 2.20(3) no .
H7 H15B 3.22(3) no .
H7 H15C 3.29(3) no .
H7 C16 3.345(15) no .
H8 C10 3.340(14) no .
H8 H16 2.19(2) no .
C9 H13B 3.499(14) no .
C9 H16 2.364(14) no .
H9A C10 2.742(15) no .
H9A C16 2.776(15) no .
H9A H16 2.19(2) no .
H9B C10 3.185(16) no .
H9B H13B 3.37(2) no .
H9B H16 3.35(2) no .
H9C C10 2.679(15) no .
H9C C16 2.741(15) no .
H9C H16 2.23(2) no .
C10 H13A 3.350(14) no .
C10 H13B 3.123(13) no .
C11 H13A 2.988(14) no .
C11 H13B 2.898(13) no .
C11 H16 3.350(14) no .
H12A H13A 2.90(2) no .
H12A H13B 2.35(2) no .
H12A C14 2.817(15) no .
H12B H13A 2.33(2) no .
H12B H13B 2.45(2) no .
H12B C14 3.334(16) no .
O1 H7 2.739(15) no 2_555
O1 H8 3.262(14) no 2_655
O1 H15A 3.415(16) no 2_555
O1 H15C 3.597(16) no 1_655
C1 H1B 3.532(15) no 3_575
C1 H2A 3.385(16) no 1_655
C1 H2A 3.555(15) no 3_575
C1 H9A 3.118(15) no 4_564
C1 H12A 3.307(15) no 3_575
C1 H12B 3.056(16) no 3_675
C1 H15A 3.507(16) no 3_565
C1 H15B 3.516(15) no 3_565
H1A C2 3.447(15) no 1_655
H1A H2A 2.71(3) no 1_655
H1A H2B 3.34(2) no 1_655
H1A H4 3.58(2) no 1_655
H1A C9 3.386(15) no 4_564
H1A H9A 2.42(2) no 4_564
H1A H12B 3.06(2) no 3_675
H1A C15 3.209(14) no 3_565
H1A H15A 2.65(3) no 3_565
H1A H15B 2.88(2) no 3_565
H1A H16 3.56(2) no 4_564
H1B C1 3.532(15) no 3_575
H1B H1B 3.23(2) no 3_575
H1B H2A 2.91(2) no 3_575
H1B H9A 2.91(2) no 4_564
H1B C12 3.312(15) no 3_575
H1B C12 3.510(15) no 3_675
H1B H12A 2.49(2) no 3_575
H1B H12B 2.54(2) no 3_675
H1B C16 3.402(15) no 4_564
H1B H16 2.88(2) no 4_564
C2 H1A 3.447(15) no 1_455
C2 H9A 3.399(15) no 4_464
C2 H9B 3.576(16) no 4_464
C2 H12A 3.536(15) no 3_575
C2 H13A 3.189(14) no 1_455
C2 H15B 3.199(15) no 3_565
H2A C1 3.385(16) no 1_455
H2A C1 3.555(15) no 3_575
H2A H1A 2.71(3) no 1_455
H2A H1B 2.91(2) no 3_575
H2A H9A 3.03(2) no 4_464
H2A C12 3.284(16) no 1_455
H2A C12 3.339(15) no 3_575
H2A H12A 3.01(2) no 3_575
H2A H12B 2.84(3) no 1_455
H2A H12B 3.02(3) no 3_575
H2A C13 3.358(16) no 1_455
H2A H13A 2.61(2) no 1_455
H2B H1A 3.34(2) no 1_455
H2B C6 3.388(15) no 3_565
H2B C7 3.324(15) no 3_565
H2B H7 3.15(2) no 3_565
H2B C9 3.155(15) no 4_464
H2B H9A 2.83(2) no 4_464
H2B H9B 2.71(3) no 4_464
H2B H9C 3.47(2) no 4_464
H2B C15 3.301(15) no 3_565
H2B H15A 3.30(3) no 3_465
H2B H15A 3.17(3) no 3_565
H2B H15B 2.94(2) no 3_565
C3 H8 3.355(15) no 2_555
C3 H13A 2.868(14) no 1_455
C3 H15B 2.808(15) no 3_565
C4 H13A 2.838(14) no 1_455
C4 H15B 3.449(15) no 3_465
C4 H15B 3.026(16) no 3_565
C4 H15C 3.438(16) no 3_465
H4 H1A 3.58(2) no 1_455
H4 H13A 2.94(2) no 1_455
H4 C15 2.835(15) no 3_465
H4 H15A 2.95(3) no 3_465
H4 H15B 2.52(2) no 3_465
H4 H15B 3.34(2) no 3_565
H4 H15C 2.48(3) no 3_465
C5 H9C 3.132(15) no 1_455
C5 H13A 3.563(14) no 1_455
C5 H15B 3.507(16) no 3_565
C5 H15C 3.222(17) no 1_655
C6 H2B 3.388(15) no 3_565
C6 H9C 3.001(15) no 1_455
C7 H2B 3.324(15) no 3_565
C7 H9B 2.900(16) no 2_645
C7 H9C 2.897(15) no 1_455
C7 H13B 2.864(14) no 2_545
H7 O1 2.739(15) no 2_545
H7 H2B 3.15(2) no 3_565
H7 C9 3.453(15) no 2_545
H7 H9A 3.34(2) no 2_545
H7 H9B 3.53(3) no 2_545
H7 H9B 2.67(3) no 2_645
H7 H9C 3.44(2) no 1_455
H7 C10 3.243(15) no 2_545
H7 C11 3.476(15) no 2_545
H7 C13 3.216(15) no 2_545
H7 H13B 2.37(2) no 2_545
H7 C14 3.433(15) no 2_545
C8 H9B 2.828(16) no 2_645
C8 H9C 2.923(15) no 1_455
C8 H12A 3.102(15) no 2_545
C8 H13A 3.538(14) no 2_645
C8 H13B 3.124(14) no 2_545
C8 H13B 3.199(14) no 2_645
H8 O1 3.262(14) no 2_645
H8 C3 3.355(15) no 2_545
H8 C9 3.333(14) no 2_645
H8 H9B 2.55(2) no 2_645
H8 H9C 3.49(2) no 1_455
H8 C11 3.438(14) no 2_545
H8 C12 3.406(15) no 2_545
H8 H12A 2.75(2) no 2_545
H8 C13 3.170(15) no 2_545
H8 C13 3.175(14) no 2_645
H8 H13A 2.70(2) no 2_645
H8 H13B 2.85(2) no 2_545
H8 H13B 2.72(2) no 2_645
H8 C14 2.967(15) no 2_545
C9 H1A 3.386(15) no 4_565
C9 H2B 3.155(15) no 4_665
C9 H7 3.453(15) no 2_555
C9 H8 3.333(14) no 2_655
C9 H12A 3.454(15) no 2_645
C9 H12B 3.492(16) no 2_645
C9 H15A 3.177(16) no 2_555
H9A C1 3.118(15) no 4_565
H9A H1A 2.42(2) no 4_565
H9A H1B 2.91(2) no 4_565
H9A C2 3.399(15) no 4_665
H9A H2A 3.03(2) no 4_665
H9A H2B 2.83(2) no 4_665
H9A H7 3.34(2) no 2_555
H9A C12 3.447(14) no 2_645
H9A H12A 3.16(2) no 2_645
H9A H12B 2.85(2) no 2_645
H9A H15A 2.76(3) no 2_555
H9B C2 3.576(16) no 4_665
H9B H2B 2.71(3) no 4_665
H9B C7 2.900(16) no 2_655
H9B H7 3.53(3) no 2_555
H9B H7 2.67(3) no 2_655
H9B C8 2.828(16) no 2_655
H9B H8 2.55(2) no 2_655
H9B C10 3.535(16) no 1_655
H9B C11 3.475(16) no 1_655
H9B H15A 2.92(3) no 2_555
H9C H2B 3.47(2) no 4_665
H9C C5 3.132(15) no 1_655
H9C C6 3.001(15) no 1_655
H9C C7 2.897(15) no 1_655
H9C H7 3.44(2) no 1_655
H9C C8 2.923(15) no 1_655
H9C H8 3.49(2) no 1_655
H9C C10 3.230(15) no 1_655
H9C C11 3.253(15) no 1_655
H9C C12 3.438(15) no 2_645
H9C H12A 2.88(2) no 2_645
H9C H12B 3.25(2) no 2_645
H9C H13B 3.24(2) no 2_645
H9C C16 3.078(15) no 1_655
C10 H7 3.243(15) no 2_555
C10 H9B 3.535(16) no 1_455
C10 H9C 3.230(15) no 1_455
C10 H15C 2.969(16) no 1_655
C11 H7 3.476(15) no 2_555
C11 H8 3.438(14) no 2_555
C11 H9B 3.475(16) no 1_455
C11 H9C 3.253(15) no 1_455
C11 H15C 2.909(16) no 1_655
C12 H1B 3.312(15) no 3_575
C12 H1B 3.510(15) no 3_675
C12 H2A 3.284(16) no 1_655
C12 H2A 3.339(15) no 3_575
C12 H8 3.406(15) no 2_555
C12 H9A 3.447(14) no 2_655
C12 H9C 3.438(15) no 2_655
C12 H12B 3.240(16) no 3_675
C12 H16 3.049(14) no 2_655
H12A C1 3.307(15) no 3_575
H12A H1B 2.49(2) no 3_575
H12A C2 3.536(15) no 3_575
H12A H2A 3.01(2) no 3_575
H12A C8 3.102(15) no 2_555
H12A H8 2.75(2) no 2_555
H12A C9 3.454(15) no 2_655
H12A H9A 3.16(2) no 2_655
H12A H9C 2.88(2) no 2_655
H12A C16 3.554(15) no 2_555
H12A H16 3.51(2) no 2_555
H12A H16 3.18(2) no 2_655
H12B C1 3.056(16) no 3_675
H12B H1A 3.06(2) no 3_675
H12B H1B 2.54(2) no 3_675
H12B H2A 2.84(3) no 1_655
H12B H2A 3.02(3) no 3_575
H12B C9 3.492(16) no 2_655
H12B H9A 2.85(2) no 2_655
H12B H9C 3.25(2) no 2_655
H12B C12 3.240(16) no 3_675
H12B H12B 2.59(3) no 3_675
H12B C16 3.489(15) no 2_655
H12B H16 2.55(2) no 2_655
C13 H2A 3.358(16) no 1_655
C13 H7 3.216(15) no 2_555
C13 H8 3.170(15) no 2_555
C13 H8 3.175(14) no 2_655
C13 H16 2.996(14) no 2_655
H13A C2 3.189(14) no 1_655
H13A H2A 2.61(2) no 1_655
H13A C3 2.868(14) no 1_655
H13A C4 2.838(14) no 1_655
H13A H4 2.94(2) no 1_655
H13A C5 3.563(14) no 1_655
H13A C8 3.538(14) no 2_655
H13A H8 2.70(2) no 2_655
H13A H16 3.127(19) no 2_655
H13B C7 2.864(14) no 2_555
H13B H7 2.37(2) no 2_555
H13B C8 3.124(14) no 2_555
H13B C8 3.199(14) no 2_655
H13B H8 2.85(2) no 2_555
H13B H8 2.72(2) no 2_655
H13B H9C 3.24(2) no 2_655
H13B C16 3.029(14) no 2_655
H13B H16 2.415(19) no 2_655
C14 H7 3.433(15) no 2_555
C14 H8 2.967(15) no 2_555
C14 H15B 3.208(16) no 3_565
C14 H15C 3.543(16) no 1_655
C15 H1A 3.209(14) no 3_565
C15 H2B 3.301(15) no 3_565
C15 H4 2.835(15) no 3_465
C15 H15C 3.557(16) no 3_465
H15A O1 3.415(16) no 2_545
H15A C1 3.507(16) no 3_565
H15A H1A 2.65(3) no 3_565
H15A H2B 3.30(3) no 3_465
H15A H2B 3.17(3) no 3_565
H15A H4 2.95(3) no 3_465
H15A C9 3.177(16) no 2_545
H15A H9A 2.76(3) no 2_545
H15A H9B 2.92(3) no 2_545
H15B C1 3.516(15) no 3_565
H15B H1A 2.88(2) no 3_565
H15B C2 3.199(15) no 3_565
H15B H2B 2.94(2) no 3_565
H15B C3 2.808(15) no 3_565
H15B C4 3.449(15) no 3_465
H15B C4 3.026(16) no 3_565
H15B H4 2.52(2) no 3_465
H15B H4 3.34(2) no 3_565
H15B C5 3.507(16) no 3_565
H15B C14 3.208(16) no 3_565
H15B H15B 3.37(2) no 3_465
H15B H15C 2.90(3) no 3_465
H15C O1 3.597(16) no 1_455
H15C C4 3.438(16) no 3_465
H15C H4 2.48(3) no 3_465
H15C C5 3.222(17) no 1_455
H15C C10 2.969(16) no 1_455
H15C C11 2.909(16) no 1_455
H15C C14 3.543(16) no 1_455
H15C C15 3.557(16) no 3_465
H15C H15B 2.90(3) no 3_465
H15C H15C 3.25(3) no 3_465
H15C C16 3.315(16) no 1_455
C16 H1B 3.402(15) no 4_565
C16 H9C 3.078(15) no 1_455
C16 H12A 3.554(15) no 2_545
C16 H12B 3.489(15) no 2_645
C16 H13B 3.029(14) no 2_645
C16 H15C 3.315(16) no 1_655
H16 H1A 3.56(2) no 4_565
H16 H1B 2.88(2) no 4_565
H16 C12 3.049(14) no 2_645
H16 H12A 3.51(2) no 2_545
H16 H12A 3.18(2) no 2_645
H16 H12B 2.55(2) no 2_645
H16 C13 2.996(14) no 2_645
H16 H13A 3.127(19) no 2_645
H16 H13B 2.415(19) no 2_645

loop_
_geom_torsion_atom_site_label_1
_geom_torsion_atom_site_label_2
_geom_torsion_atom_site_label_3
_geom_torsion_atom_site_label_4
_geom_torsion
_geom_torsion_publ_flag
C9 O1 C10 C11 -173.40(8) no
C9 O1 C10 C16 6.64(14) no
C2 C1 C12 C13 64.84(12) no
C12 C1 C2 C3 -48.09(12) no
C1 C2 C3 C4 -160.78(10) no
C1 C2 C3 C14 17.52(15) no
C2 C3 C4 C5 177.92(10) no
C2 C3 C14 C11 -177.78(10) no
C2 C3 C14 C13 -0.26(16) no
C4 C3 C14 C11 0.77(12) no
C4 C3 C14 C13 178.29(9) no
C14 C3 C4 C5 -0.58(13) no
C3 C4 C5 C6 -178.90(9) no
C3 C4 C5 C11 0.17(12) no
C4 C5 C6 C7 177.96(10) no
C4 C5 C6 C15 -1.72(16) no
C4 C5 C11 C10 -178.45(9) no
C4 C5 C11 C14 0.29(11) no
C6 C5 C11 C10 0.53(18) no
C6 C5 C11 C14 179.28(11) no
C11 C5 C6 C7 -0.87(19) no
C11 C5 C6 C15 179.45(10) no
C5 C6 C7 C8 0.8(2) no
C15 C6 C7 C8 -179.56(10) no
C6 C7 C8 C16 -0.2(2) no
C7 C8 C16 C10 -0.2(2) no
O1 C10 C11 C5 179.81(8) no
O1 C10 C11 C14 1.31(15) no
O1 C10 C16 C8 -179.80(9) no
C11 C10 C16 C8 0.24(19) no
C16 C10 C11 C5 -0.23(18) no
C16 C10 C11 C14 -178.73(10) no
C5 C11 C14 C3 -0.64(11) no
C5 C11 C14 C13 -177.87(9) no
C10 C11 C14 C3 178.10(10) no
C10 C11 C14 C13 0.87(18) no
C1 C12 C13 C14 -45.64(12) no
C12 C13 C14 C3 14.00(14) no
C12 C13 C14 C11 -169.10(10) no
